data_2005472
loop_
_publ_author_name
'B\'elanger, S.'
'Beauchamp, A. L.'

_publ_section_title
;
 2,2'-Bi(1<i>H</i>-imidazolium) Dichloride
;
_journal_issue 10
_journal_name_full 'Acta Crystallographica Section C'
_journal_page_first 2588
_journal_page_last 2590
_journal_paper_doi 10.1107/S0108270196008098
_journal_volume 52
_journal_year 1996
_chemical_formula_analytical 'C6 H6 N4 (2HCl)'
_chemical_formula_iupac 'C6 H8 N4 2+ , 2Cl -'
_chemical_formula_moiety 'C6 H8 Cl2 N4'
_chemical_formula_sum 'C6 H8 Cl2 N4'
_chemical_formula_weight 207.06
_chemical_name_systematic
;
 ?
;
_space_group_IT_number 12
_symmetry_cell_setting monoclinic
_symmetry_space_group_name_Hall '-C 2y'
_symmetry_space_group_name_H-M 'C 1 2/m 1'
_audit_creation_method 'SHELXL-93 (Sheldrick,1995)'
_cell_angle_alpha 90.00
_cell_angle_beta 97.40(2)
_cell_angle_gamma 90.00
_cell_formula_units_Z 2
_cell_length_a 9.500(2)
_cell_length_b 10.031(3)
_cell_length_c 4.910(2)
_cell_measurement_reflns_used 25
_cell_measurement_temperature 293(2)
_cell_measurement_theta_max 25.00
_cell_measurement_theta_min 20.00
_cell_volume 464.0(3)
_computing_cell_refinement 'CAD-4 Software'
_computing_data_collection 'CAD-4 Software (Enraf-Nonius, 1989)'
_computing_data_reduction
;
NRC Crystallographic Computer Programs (Ahmed, Hall, Pippy & Huber, 1973)
;
_computing_molecular_graphics
;
ORTEPII (Johnson, 1976; Gabe, Le Page, Charland, Lee & White, 1989)
;
_computing_publication_material 'SHELXL-93 (Sheldrick, 1995)'
_computing_structure_refinement 'SHELXL93 (Sheldrick, 1995)'
_computing_structure_solution 'SHELXS86 (Sheldrick, 1985)'
_diffrn_ambient_temperature 293(2)
_diffrn_measurement_device 'Nonius CAD-4'
_diffrn_measurement_method '\q/2\q scan b/P/b'
_diffrn_radiation_monochromator graphite
_diffrn_radiation_source 'normal-focus sealed tube'
_diffrn_radiation_type 'Copper K\a'
_diffrn_radiation_wavelength 1.54056
_diffrn_reflns_av_R_equivalents 0.053
_diffrn_reflns_av_sigmaI/netI 0.0305
_diffrn_reflns_limit_h_max 11
_diffrn_reflns_limit_h_min 0
_diffrn_reflns_limit_k_max 12
_diffrn_reflns_limit_k_min 0
_diffrn_reflns_limit_l_max 5
_diffrn_reflns_limit_l_min -5
_diffrn_reflns_number 1502
_diffrn_reflns_theta_max 69.80
_diffrn_reflns_theta_min 6.44
_diffrn_standards_decay_% 0.7
_diffrn_standards_interval_time 30
_diffrn_standards_number 6
_exptl_absorpt_coefficient_mu 6.05
_exptl_absorpt_correction_T_max 0.61
_exptl_absorpt_correction_T_min 0.24
_exptl_absorpt_correction_type integration
_exptl_crystal_colour light_yellow
_exptl_crystal_density_diffrn 1.482
_exptl_crystal_density_method none
_exptl_crystal_description plate
_exptl_crystal_F_000 212
_exptl_crystal_size_max 0.31
_exptl_crystal_size_mid 0.21
_exptl_crystal_size_min 0.09
_refine_diff_density_max 0.49
_refine_diff_density_min -0.60
_refine_ls_extinction_coef 0.0043(18)
_refine_ls_extinction_method 'SHELXL93 (Sheldrick, 1993)'
_refine_ls_goodness_of_fit_all 1.12
_refine_ls_goodness_of_fit_obs 1.146
_refine_ls_hydrogen_treatment refall
_refine_ls_matrix_type full
_refine_ls_number_parameters 39
_refine_ls_number_reflns 467
_refine_ls_number_restraints 0
_refine_ls_restrained_S_all 1.118
_refine_ls_restrained_S_obs 1.146
_refine_ls_R_factor_all 0.0439
_refine_ls_R_factor_obs 0.043
_refine_ls_shift/esd_max -0.03
_refine_ls_shift/esd_mean 0.005
_refine_ls_structure_factor_coef Fsqd
_refine_ls_weighting_details 'w = 1/[\s^2^(Fo^2^)+(0.0845P)^2^] where P=(Fo^2^+2Fc^2^)/3'
_refine_ls_weighting_scheme calc
_refine_ls_wR_factor_all 0.109
_refine_ls_wR_factor_obs 0.1084
_reflns_number_observed 440
_reflns_number_total 467
_reflns_observed_criterion >2sigma(I)
_cod_data_source_file bk1258.cif
_cod_data_source_block C6H8Cl2N4
_cod_depositor_comments
;
The following automatic conversions were performed:
'_symmetry_cell_setting' value 'Monoclinic' changed to 'monoclinic'
according to '/home/saulius/struct/CIF-dictionaries/cif_core.dic'
dictionary named 'cif_core.dic' version 2.4.1 from 2010-06-29.

Automatic conversion script
Id: cif_fix_enum 1527 2010-12-29 10:47:43Z saulius 

The following automatic conversions were performed:

'_symmetry_cell_setting' value 'Monoclinic' changed to 'monoclinic'
according to /home/saulius/struct/CIF-dictionaries/cif_core.dic
dictionary named 'cif_core.dic' version 2.4.1 from 2010-06-29.

Automatic conversion script
Id: cif_fix_values 1715 2011-07-08 13:25:40Z adriana 

The following automatic conversions were performed:

'_refine_ls_weighting_scheme' value 'calc w =
1/[\s^2^(Fo^2^)+(0.0845P)^2^] where P=(Fo^2^+2Fc^2^)/3' was changed
to 'calc'. New tag '_refine_ls_weighting_details' was created. The
value of the new tag was set to 'w = 1/[\s^2^(Fo^2^)+(0.0845P)^2^]
where P=(Fo^2^+2Fc^2^)/3'.

Automatic conversion script
Id: cif_fix_values 3143 2015-03-26 13:38:13Z robertas 
;
_cod_original_sg_symbol_H-M 'C  2/m'
_cod_database_code 2005472

loop_
_symmetry_equiv_pos_as_xyz
'x, y, z'
'-x, y, -z'
'x+1/2, y+1/2, z'
'-x+1/2, y+1/2, -z'
'-x, -y, -z'
'x, -y, z'
'-x+1/2, -y+1/2, -z'
'x+1/2, -y+1/2, z'

loop_
_atom_site_aniso_label
_atom_site_aniso_U_11
_atom_site_aniso_U_22
_atom_site_aniso_U_33
_atom_site_aniso_U_12
_atom_site_aniso_U_13
_atom_site_aniso_U_23
Cl 0.0461(5) 0.0499(5) 0.0497(5) 0.000 0.0276(3) 0.000
N1 0.0422(9) 0.0364(9) 0.0448(9) -0.0014(6) 0.0225(7) 0.0008(6)
C2 0.0368(12) 0.0327(14) 0.0348(12) 0.000 0.0139(9) 0.000
C3 0.0595(13) 0.0323(10) 0.0654(14) -0.0029(8) 0.0265(11) 0.0042(8)

loop_
_atom_site_label
_atom_site_occupancy
_atom_site_fract_x
_atom_site_fract_y
_atom_site_fract_z
_atom_site_U_iso_or_equiv
_atom_site_thermal_displace_type
_atom_site_calc_flag
_atom_site_refinement_flags
_atom_site_type_symbol
Cl 1 0.23662(7) 0 0.50616(13) 0.0467(4) Uani d S Cl
N1 1 0.4255(2) -0.1499(2) 0.1468(3) 0.0397(5) Uani d . N
H1 1 0.373(3) -0.124(2) 0.253(5) 0.045(6) Uiso d . H
C2 1 0.5000 -0.0719(2) 0 0.0339(6) Uani d S C
C3 1 0.4536(3) -0.2799(2) 0.0916(5) 0.0508(6) Uani d . C
H3 1 0.415(3) -0.351(4) 0.182(5) 0.068(9) Uiso d . H

loop_
_atom_type_symbol
_atom_type_description
_atom_type_scat_dispersion_real
_atom_type_scat_dispersion_imag
_atom_type_scat_source
Cl Cl 0.3639 0.7018 'International Tables Vol C Tables 4.2.6.8 and 6.1.1.4'
N N 0.0311 0.0180 'International Tables Vol C Tables 4.2.6.8 and 6.1.1.4'
C C 0.0181 0.0091 'International Tables Vol C Tables 4.2.6.8 and 6.1.1.4'
H H 0.0000 0.0000 'International Tables Vol C Tables 4.2.6.8 and 6.1.1.4'

loop_
_geom_angle_atom_site_label_1
_geom_angle_atom_site_label_2
_geom_angle_atom_site_label_3
_geom_angle_site_symmetry_1
_geom_angle_site_symmetry_3
_geom_angle
_geom_angle_publ_flag
C2 N1 C3 . . 108.9(2) yes
C2 N1 H1 . . 125(2) yes
C3 N1 H1 . . 126(2) yes
N1 C2 N1 2_655 . 107.8(2) yes
N1 C2 C2 2_655 5_655 126.10(10) ?
N1 C2 C2 . 5_655 126.10(10) yes
C3 C3 N1 2_655 . 107.20(10) yes
C3 C3 H3 2_655 . 131(2) yes
N1 C3 H3 . . 122(2) yes

loop_
_geom_bond_atom_site_label_1
_geom_bond_atom_site_label_2
_geom_bond_site_symmetry_2
_geom_bond_distance
_geom_bond_publ_flag
N1 C2 . 1.328(2) yes
N1 C3 . 1.366(3) yes
N1 H1 . 0.81(3) yes
C2 N1 2_655 1.328(2) ?
C2 C2 5_655 1.442(5) yes
C3 C3 2_655 1.338(5) yes
C3 H3 . 0.94(4) yes

loop_
_geom_torsion_atom_site_label_1
_geom_torsion_atom_site_label_2
_geom_torsion_atom_site_label_3
_geom_torsion_atom_site_label_4
_geom_torsion_site_symmetry_4
_geom_torsion
C3 N1 C2 N1 2_655 0.01(13)
C3 N1 C2 C2 5_655 -179.99(13)
C2 N1 C3 C3 2_655 0.0(3)
N1 C3 C3 N1 2_655 0.0(4)
